data_9009846
loop_
_publ_author_name
'Irran, E.'
'Tillmanns, E.'
'Hentschel, G.'

_publ_section_title
;Ternesite, Ca5(SiO4)2SO4, a new mineral from the Ettringer Bellerberg/Eifel,
 Germany Locality: Ettringer Bellerberg volcano, Eifel, Germany
;
_journal_name_full 'Mineralogy and Petrology'
_journal_page_first 121
_journal_page_last 132
_journal_paper_doi 10.1007/BF01163138
_journal_volume 60
_journal_year 1997
_chemical_compound_source 'Ettringer Bellerberg volcano, Eifel, Germany'
_chemical_formula_sum 'Ca5 O12 S Si2'
_chemical_name_mineral Ternesite
_space_group_IT_number 62
_symmetry_space_group_name_Hall '-P 2ac 2n'
_symmetry_space_group_name_H-M 'P n m a'
_cell_angle_alpha 90
_cell_angle_beta 90
_cell_angle_gamma 90
_cell_length_a 6.863
_cell_length_b 15.387
_cell_length_c 10.181
_cell_formula_units_Z 4
_cell_volume 1075.124
_database_code_amcsd 0014638
_exptl_crystal_density_diffrn 2.969
_cod_original_formula_sum 'Ca5 Si2 S O12'
_cod_database_code 9009846

loop_
_space_group_symop_operation_xyz
x,y,z
x,1/2-y,z
-x,1/2+y,-z
1/2-x,1/2+y,1/2+z
1/2+x,1/2-y,1/2-z
1/2+x,y,1/2-z
1/2-x,-y,1/2+z
-x,-y,-z

loop_
_atom_site_label
_atom_site_fract_x
_atom_site_fract_y
_atom_site_fract_z
_atom_site_U_iso_or_equiv
Ca1 0.05020 0.25000 0.19110 0.02406
Ca2 0.14230 -0.09660 0.15880 0.02470
Ca3 0.36220 0.08610 0.06570 0.02343
Si 0.34570 0.07470 0.36590 0.02128
S 0.01710 0.25000 0.58850 0.02748
O1 0.23300 0.25000 0.60280 0.04066
O2 -0.04300 0.25000 0.45190 0.02824
O3 -0.06200 0.17170 0.65040 0.04040
O4 0.38610 -0.00950 0.26990 0.02444
O5 0.18050 0.05110 0.47510 0.02242
O6 0.28830 0.15420 0.26780 0.02432
O7 0.53190 0.10920 0.45370 0.02698

loop_
_cod_related_entry_id
_cod_related_entry_database
_cod_related_entry_code
1 AMCSD 0014638
